data_4035649
loop_
_publ_author_name
'Carreras, Javier'
'Popowski, Yanay'
'Caballero, Ana'
'Amir, Elizabeth'
'P\'erez, Pedro J'

_publ_section_title
;
 Catalytic Functionalization of C-H Bonds of Azulene by Carbene/Nitrene
 Incorporation.
;
_journal_issue 18
_journal_name_full 'The Journal of organic chemistry'
_journal_page_first 11125
_journal_page_last 11132
_journal_paper_doi 10.1021/acs.joc.8b01731
_journal_volume 83
_journal_year 2018
_chemical_formula_moiety 'C26 H24 N2 O2'
_chemical_formula_sum 'C26 H24 N2 O2'
_chemical_formula_weight 396.47
_space_group_crystal_system monoclinic
_space_group_IT_number 15
_space_group_name_Hall '-C 2yc'
_space_group_name_H-M_alt 'C 1 2/c 1'
_atom_sites_solution_hydrogens geom
_atom_sites_solution_primary direct
_atom_sites_solution_secondary difmap
_audit_creation_method SHELXL-2018/1
_cell_angle_alpha 90
_cell_angle_beta 91.242(4)
_cell_angle_gamma 90
_cell_formula_units_Z 4
_cell_length_a 38.954(3)
_cell_length_b 5.8456(4)
_cell_length_c 9.0416(6)
_cell_measurement_reflns_used 3792
_cell_measurement_temperature 110(2)
_cell_measurement_theta_max 24.981
_cell_measurement_theta_min 2.092
_cell_volume 2058.4(3)
_computing_cell_refinement 'Saint, Bruker-AXS'
_computing_data_collection 'Apex2, Bruker-AXS'
_computing_data_reduction 'Saint, Bruker-AXS'
_computing_structure_refinement 'SHELXL-2018/1 (Sheldrick, 2018)'
_computing_structure_solution 'SHELXT-2014 (Sheldrick, 2015)'
_diffrn_ambient_temperature 110(2)
_diffrn_detector_area_resol_mean 1.75
_diffrn_measured_fraction_theta_full 0.985
_diffrn_measured_fraction_theta_max 0.985
_diffrn_measurement_device_type 'ApexDuo, Bruker-AXS'
_diffrn_measurement_method '0.5 deg. \f and \w scans'
_diffrn_radiation_type MoK\a
_diffrn_radiation_wavelength 0.71073
_diffrn_reflns_av_R_equivalents 0.0481
_diffrn_reflns_av_unetI/netI 0.0633
_diffrn_reflns_Laue_measured_fraction_full 0.985
_diffrn_reflns_Laue_measured_fraction_max 0.985
_diffrn_reflns_limit_h_max 46
_diffrn_reflns_limit_h_min -46
_diffrn_reflns_limit_k_max 6
_diffrn_reflns_limit_k_min -6
_diffrn_reflns_limit_l_max 10
_diffrn_reflns_limit_l_min -8
_diffrn_reflns_number 3792
_diffrn_reflns_point_group_measured_fraction_full 0.985
_diffrn_reflns_point_group_measured_fraction_max 0.985
_diffrn_reflns_theta_full 24.981
_diffrn_reflns_theta_max 24.981
_diffrn_reflns_theta_min 2.092
_diffrn_source 'ImuS micro-focus'
_exptl_absorpt_coefficient_mu 0.081
_exptl_absorpt_correction_T_max 0.997
_exptl_absorpt_correction_T_min 0.993
_exptl_absorpt_correction_type multi-scan
_exptl_absorpt_process_details 'Sadabs, Bruker-AXS'
_exptl_crystal_colour blue
_exptl_crystal_density_diffrn 1.279
_exptl_crystal_description needle
_exptl_crystal_F_000 840
_exptl_crystal_size_max 0.310
_exptl_crystal_size_mid 0.071
_exptl_crystal_size_min 0.043
_refine_diff_density_max 0.562
_refine_diff_density_min -0.651
_refine_diff_density_rms 0.160
_refine_ls_extinction_method none
_refine_ls_goodness_of_fit_ref 1.277
_refine_ls_hydrogen_treatment constr
_refine_ls_matrix_type full
_refine_ls_number_parameters 136
_refine_ls_number_reflns 1782
_refine_ls_number_restraints 0
_refine_ls_restrained_S_all 1.277
_refine_ls_R_factor_all 0.1239
_refine_ls_R_factor_gt 0.0781
_refine_ls_shift/su_max 0.001
_refine_ls_shift/su_mean 0.000
_refine_ls_structure_factor_coef Fsqd
_refine_ls_weighting_details 'w=1/[\s^2^(Fo^2^)+(0.2000P)^2^] where P=(Fo^2^+2Fc^2^)/3'
_refine_ls_weighting_scheme calc
_refine_ls_wR_factor_gt 0.2234
_refine_ls_wR_factor_ref 0.3380
_reflns_Friedel_coverage 0.000
_reflns_number_gt 1221
_reflns_number_total 1782
_reflns_threshold_expression 'I > 2\s(I)'
_cod_data_source_file jo8b01731_si_003.cif
_cod_data_source_block yp2
_cod_original_cell_volume 2058.4(2)
_cod_original_sg_symbol_H-M 'C 2/c'
_cod_database_code 4035649
_shelx_shelxl_version_number 2018/1
_shelx_space_group_comment
;
The symmetry employed for this shelxl refinement is uniquely defined
by the following loop, which should always be used as a source of
symmetry information in preference to the above space-group names.
They are only intended as comments.
;
_shelx_estimated_absorpt_t_min 0.975
_shelx_estimated_absorpt_t_max 0.997

loop_
_space_group_symop_operation_xyz
'x, y, z'
'-x, y, -z+1/2'
'x+1/2, y+1/2, z'
'-x+1/2, y+1/2, -z+1/2'
'-x, -y, -z'
'x, -y, z-1/2'
'-x+1/2, -y+1/2, -z'
'x+1/2, -y+1/2, z-1/2'

loop_
_atom_site_label
_atom_site_type_symbol
_atom_site_fract_x
_atom_site_fract_y
_atom_site_fract_z
_atom_site_U_iso_or_equiv
_atom_site_adp_type
_atom_site_occupancy
_atom_site_site_symmetry_order
_atom_site_calc_flag
_atom_site_refinement_flags_posn
_atom_site_refinement_flags_adp
C1 C 0.15954(12) 0.8452(8) 0.2500(4) 0.0252(11) Uani 1 1 d . .
H1 H 0.182685 0.875459 0.278955 0.030 Uiso 1 1 calc R U
C2 C 0.13956(12) 0.9801(7) 0.1560(5) 0.0256(11) Uani 1 1 d . .
H2 H 0.147130 1.116141 0.109339 0.031 Uiso 1 1 calc R U
C3 C 0.10705(11) 0.8877(8) 0.1399(4) 0.0254(11) Uani 1 1 d . .
C4 C 0.08017(12) 0.9739(8) 0.0544(5) 0.0292(12) Uani 1 1 d . .
H4 H 0.085206 1.110537 0.002239 0.035 Uiso 1 1 calc R U
C5 C 0.04705(12) 0.8921(10) 0.0328(5) 0.0367(13) Uani 1 1 d . .
H5 H 0.032599 0.977851 -0.032550 0.044 Uiso 1 1 calc R U
C6 C 0.03271(14) 0.7010(10) 0.0952(6) 0.0421(14) Uani 1 1 d . .
H6 H 0.009107 0.678466 0.070769 0.050 Uiso 1 1 calc R U
C7 C 0.04705(12) 0.5345(10) 0.1884(6) 0.0375(13) Uani 1 1 d . .
H7 H 0.032185 0.412966 0.214703 0.045 Uiso 1 1 calc R U
C8 C 0.08007(12) 0.5232(8) 0.2477(5) 0.0264(11) Uani 1 1 d . .
H8 H 0.084701 0.395153 0.309650 0.032 Uiso 1 1 calc R U
C9 C 0.10739(10) 0.6723(8) 0.2295(4) 0.0207(11) Uani 1 1 d . .
C10 C 0.14008(10) 0.6565(7) 0.2958(4) 0.0177(10) Uani 1 1 d . .
C11 C 0.15322(11) 0.4724(8) 0.3970(4) 0.0204(11) Uani 1 1 d . .
H11A H 0.138882 0.334012 0.382484 0.025 Uiso 1 1 calc R U
H11B H 0.150679 0.523349 0.500602 0.025 Uiso 1 1 calc R U
C12 C 0.19047(11) 0.4097(8) 0.3732(4) 0.0216(11) Uani 1 1 d . .
O13 O 0.19995(8) 0.3342(5) 0.2537(3) 0.0247(9) Uani 1 1 d . .
N14 N 0.21192(9) 0.4451(7) 0.4876(4) 0.0262(10) Uani 1 1 d . .
H14 H 0.204167 0.510972 0.567811 0.031 Uiso 1 1 calc R U
C15 C 0.24776(11) 0.3778(8) 0.4834(5) 0.0247(11) Uani 1 1 d . .
H15A H 0.261164 0.468095 0.557115 0.030 Uiso 1 1 calc R U
H15B H 0.256822 0.411851 0.384341 0.030 Uiso 1 1 calc R U

loop_
_atom_site_aniso_label
_atom_site_aniso_U_11
_atom_site_aniso_U_22
_atom_site_aniso_U_33
_atom_site_aniso_U_23
_atom_site_aniso_U_13
_atom_site_aniso_U_12
C1 0.033(3) 0.019(3) 0.024(2) -0.0011(18) -0.0022(17) 0.0018(19)
C2 0.040(3) 0.010(2) 0.026(2) 0.0003(17) 0.0002(19) 0.0011(18)
C3 0.036(3) 0.018(3) 0.023(2) -0.0034(18) -0.0018(17) 0.0035(19)
C4 0.039(3) 0.019(3) 0.030(2) -0.0075(19) -0.0045(19) 0.010(2)
C5 0.036(3) 0.031(3) 0.043(3) 0.002(2) -0.014(2) 0.012(2)
C6 0.035(3) 0.035(3) 0.056(3) -0.007(3) -0.009(2) 0.012(2)
C7 0.021(2) 0.033(3) 0.059(3) 0.006(2) -0.003(2) 0.000(2)
C8 0.026(2) 0.018(3) 0.035(2) 0.0044(19) 0.0043(18) 0.0007(19)
C9 0.026(2) 0.015(2) 0.021(2) -0.0048(16) 0.0014(16) 0.0015(17)
C10 0.023(2) 0.012(2) 0.0180(19) -0.0024(16) 0.0011(15) 0.0065(16)
C11 0.023(2) 0.019(3) 0.0199(19) 0.0073(17) 0.0024(15) -0.0006(17)
C12 0.028(2) 0.020(3) 0.0168(19) 0.0024(17) 0.0011(16) 0.0006(19)
O13 0.0287(18) 0.026(2) 0.0195(16) 0.0003(12) 0.0039(11) 0.0036(13)
N14 0.027(2) 0.033(2) 0.0194(17) -0.0026(16) -0.0002(14) 0.0027(17)
C15 0.020(2) 0.028(3) 0.027(2) 0.0012(19) -0.0028(16) -0.0003(19)

loop_
_atom_type_symbol
_atom_type_description
_atom_type_scat_dispersion_real
_atom_type_scat_dispersion_imag
_atom_type_scat_source
C C 0.0033 0.0016 'International Tables Vol C Tables 4.2.6.8 and 6.1.1.4'
H H 0.0000 0.0000 'International Tables Vol C Tables 4.2.6.8 and 6.1.1.4'
N N 0.0061 0.0033 'International Tables Vol C Tables 4.2.6.8 and 6.1.1.4'
O O 0.0106 0.0060 'International Tables Vol C Tables 4.2.6.8 and 6.1.1.4'

loop_
_geom_angle_atom_site_label_1
_geom_angle_atom_site_label_2
_geom_angle_atom_site_label_3
_geom_angle
_geom_angle_site_symmetry_1
_geom_angle_site_symmetry_3
C2 C1 C10 109.2(4) . .
C2 C1 H1 125.4 . .
C10 C1 H1 125.4 . .
C3 C2 C1 110.1(4) . .
C3 C2 H2 125.0 . .
C1 C2 H2 125.0 . .
C2 C3 C4 126.7(5) . .
C2 C3 C9 105.9(4) . .
C4 C3 C9 127.3(4) . .
C3 C4 C5 130.1(5) . .
C3 C4 H4 114.9 . .
C5 C4 H4 114.9 . .
C6 C5 C4 127.4(4) . .
C6 C5 H5 116.3 . .
C4 C5 H5 116.3 . .
C5 C6 C7 130.8(5) . .
C5 C6 H6 114.6 . .
C7 C6 H6 114.6 . .
C8 C7 C6 128.6(5) . .
C8 C7 H7 115.7 . .
C6 C7 H7 115.7 . .
C7 C8 C9 129.2(4) . .
C7 C8 H8 115.4 . .
C9 C8 H8 115.4 . .
C8 C9 C10 126.9(4) . .
C8 C9 C3 126.5(4) . .
C10 C9 C3 106.6(4) . .
C9 C10 C1 108.2(4) . .
C9 C10 C11 127.3(4) . .
C1 C10 C11 124.4(4) . .
C10 C11 C12 113.8(3) . .
C10 C11 H11A 108.8 . .
C12 C11 H11A 108.8 . .
C10 C11 H11B 108.8 . .
C12 C11 H11B 108.8 . .
H11A C11 H11B 107.7 . .
O13 C12 N14 122.9(4) . .
O13 C12 C11 121.1(3) . .
N14 C12 C11 116.0(4) . .
C12 N14 C15 121.7(4) . .
C12 N14 H14 119.2 . .
C15 N14 H14 119.2 . .
N14 C15 C15 111.4(5) . 7_556
N14 C15 H15A 109.4 . .
C15 C15 H15A 109.4 7_556 .
N14 C15 H15B 109.4 . .
C15 C15 H15B 109.4 7_556 .
H15A C15 H15B 108.0 . .

loop_
_geom_bond_atom_site_label_1
_geom_bond_atom_site_label_2
_geom_bond_distance
_geom_bond_site_symmetry_2
C1 C2 1.386(6) .
C1 C10 1.406(6) .
C1 H1 0.9500 .
C2 C3 1.382(6) .
C2 H2 0.9500 .
C3 C4 1.383(6) .
C3 C9 1.497(6) .
C4 C5 1.386(7) .
C4 H4 0.9500 .
C5 C6 1.376(9) .
C5 H5 0.9500 .
C6 C7 1.396(8) .
C6 H6 0.9500 .
C7 C8 1.384(7) .
C7 H7 0.9500 .
C8 C9 1.388(6) .
C8 H8 0.9500 .
C9 C10 1.399(6) .
C10 C11 1.495(6) .
C11 C12 1.517(6) .
C11 H11A 0.9900 .
C11 H11B 0.9900 .
C12 O13 1.231(5) .
C12 N14 1.332(5) .
N14 C15 1.452(6) .
N14 H14 0.8800 .
C15 C15 1.534(10) 7_556
C15 H15A 0.9900 .
C15 H15B 0.9900 .

loop_
_geom_torsion_atom_site_label_1
_geom_torsion_atom_site_label_2
_geom_torsion_atom_site_label_3
_geom_torsion_atom_site_label_4
_geom_torsion
_geom_torsion_site_symmetry_4
C10 C1 C2 C3 1.0(5) .
C1 C2 C3 C4 -179.7(4) .
C1 C2 C3 C9 -1.6(5) .
C2 C3 C4 C5 -179.9(4) .
C9 C3 C4 C5 2.4(8) .
C3 C4 C5 C6 0.8(9) .
C4 C5 C6 C7 -3.5(10) .
C5 C6 C7 C8 2.5(10) .
C6 C7 C8 C9 -0.4(9) .
C7 C8 C9 C10 177.9(5) .
C7 C8 C9 C3 0.8(8) .
C2 C3 C9 C8 179.2(4) .
C4 C3 C9 C8 -2.8(7) .
C2 C3 C9 C10 1.6(4) .
C4 C3 C9 C10 179.7(4) .
C8 C9 C10 C1 -178.6(4) .
C3 C9 C10 C1 -1.1(4) .
C8 C9 C10 C11 2.1(7) .
C3 C9 C10 C11 179.6(4) .
C2 C1 C10 C9 0.1(5) .
C2 C1 C10 C11 179.5(4) .
C9 C10 C11 C12 142.3(4) .
C1 C10 C11 C12 -36.9(6) .
C10 C11 C12 O13 -60.8(6) .
C10 C11 C12 N14 118.1(4) .
O13 C12 N14 C15 -5.5(7) .
C11 C12 N14 C15 175.6(4) .
C12 N14 C15 C15 -81.0(6) 7_556
